data_4342383
loop_
_publ_author_name
'Ostapowicz, Thomas G.'
'Fryzuk, Michael D.'

_publ_section_title
;
 Anionic Tantalum Dihydride Complexes: Heterobimetallic Coupling Reactions
 and Reactivity toward Small-Molecule Activation.
;
_journal_issue 5
_journal_name_full 'Inorganic chemistry'
_journal_page_first 2357
_journal_paper_doi 10.1021/ic502976r
_journal_volume 54
_journal_year 2015
_chemical_formula_moiety 'C10 H12 Ta, C18 H36 N2 Na O6'
_chemical_formula_sum 'C28 H48 N2 Na O6 Ta'
_chemical_formula_weight 712.62
_space_group_crystal_system triclinic
_space_group_IT_number 2
_space_group_name_Hall '-P 1'
_space_group_name_H-M_alt 'P -1'
_symmetry_space_group_name_Hall '-P 1'
_symmetry_space_group_name_H-M 'P -1'
_atom_sites_solution_hydrogens mixed
_atom_sites_solution_primary direct
_audit_creation_date 2014-11-27
_audit_creation_method
;
Olex2 1.2
(compiled 2014.11.25 svn.r3098 for OlexSys, GUI svn.r4951)
;
_cell_angle_alpha 71.661(9)
_cell_angle_beta 83.878(9)
_cell_angle_gamma 60.513(9)
_cell_formula_units_Z 2
_cell_length_a 11.821(5)
_cell_length_b 11.840(5)
_cell_length_c 12.775(5)
_cell_measurement_reflns_used 9436
_cell_measurement_temperature 90
_cell_measurement_theta_max 27.63
_cell_measurement_theta_min 2.24
_cell_volume 1474.8(11)
_computing_cell_refinement 'SAINT v8.34A (Bruker, 2013)'
_computing_data_reduction 'SAINT v8.34A (Bruker, 2013)'
_computing_molecular_graphics 'Olex2 (Dolomanov et al., 2009)'
_computing_publication_material 'Olex2 (Dolomanov et al., 2009)'
_computing_structure_refinement 'ShelXL (Sheldrick, 2008)'
_computing_structure_solution 'ShelXS (Sheldrick, 2008)'
_diffrn_ambient_temperature 90
_diffrn_measured_fraction_theta_full 1.000
_diffrn_measured_fraction_theta_max 0.993
_diffrn_measurement_device_type 'Bruker APEX-II CCD'
_diffrn_measurement_method '\f and \w scans'
_diffrn_radiation_monochromator graphite
_diffrn_radiation_type MoK\a
_diffrn_radiation_wavelength 0.71073
_diffrn_reflns_av_R_equivalents 0.0370
_diffrn_reflns_av_unetI/netI 0.0328
_diffrn_reflns_Laue_measured_fraction_full 1.000
_diffrn_reflns_Laue_measured_fraction_max 0.993
_diffrn_reflns_limit_h_max 15
_diffrn_reflns_limit_h_min -15
_diffrn_reflns_limit_k_max 15
_diffrn_reflns_limit_k_min -15
_diffrn_reflns_limit_l_max 16
_diffrn_reflns_limit_l_min -16
_diffrn_reflns_number 25707
_diffrn_reflns_point_group_measured_fraction_full 1.000
_diffrn_reflns_point_group_measured_fraction_max 0.993
_diffrn_reflns_theta_full 26.000
_diffrn_reflns_theta_max 27.642
_diffrn_reflns_theta_min 1.682
_diffrn_standards_number 0
_exptl_absorpt_coefficient_mu 3.784
_exptl_absorpt_correction_T_max 0.7456
_exptl_absorpt_correction_T_min 0.5746
_exptl_absorpt_correction_type multi-scan
_exptl_absorpt_process_details
;
SADABS-2014/2 (Bruker,2014) was used for absorption correction.
wR2(int) was 0.0840 before and 0.0526 after correction.
The Ratio of minimum to maximum transmission is 0.7707.
The \l/2 correction factor is 0.00150.
;
_exptl_crystal_colour red
_exptl_crystal_colour_primary red
_exptl_crystal_density_diffrn 1.605
_exptl_crystal_description plate
_exptl_crystal_F_000 724
_exptl_crystal_size_max 0.23
_exptl_crystal_size_mid 0.21
_exptl_crystal_size_min 0.17
_refine_diff_density_max 0.743
_refine_diff_density_min -0.728
_refine_diff_density_rms 0.099
_refine_ls_extinction_method none
_refine_ls_goodness_of_fit_ref 1.081
_refine_ls_hydrogen_treatment mixed
_refine_ls_matrix_type full
_refine_ls_number_parameters 351
_refine_ls_number_reflns 6825
_refine_ls_number_restraints 0
_refine_ls_restrained_S_all 1.081
_refine_ls_R_factor_all 0.0191
_refine_ls_R_factor_gt 0.0177
_refine_ls_shift/su_max 0.003
_refine_ls_shift/su_mean 0.000
_refine_ls_structure_factor_coef Fsqd
_refine_ls_weighting_details 'w=1/[\s^2^(Fo^2^)+(0.0146P)^2^+0.4672P] where P=(Fo^2^+2Fc^2^)/3'
_refine_ls_weighting_scheme calc
_refine_ls_wR_factor_gt 0.0421
_refine_ls_wR_factor_ref 0.0427
_reflns_Friedel_coverage 0.000
_reflns_number_gt 6502
_reflns_number_total 6825
_reflns_threshold_expression 'I > 2\s(I)'
_cod_data_source_file ic502976r_si_002.cif
_cod_data_source_block mf1053
_cod_depositor_comments 'Adding full bibliography for 4342380--4342385.cif.'
_cod_original_cell_volume 1474.9(11)
_cod_database_code 4342383
_shelxl_version_number 2014/6
_shelx_space_group_comment
;
The symmetry employed for this shelxl refinement is uniquely defined
by the following loop, which should always be used as a source of
symmetry information in preference to the above space-group names.
They are only intended as comments.
;
_shelx_estimated_absorpt_t_max 0.566
_shelx_estimated_absorpt_t_min 0.477
_olex2_refinement_description
;
1. Others
 Fixed Uiso: H18A(0.016) H18B(0.016) H28A(0.017) H28B(0.017) H24A(0.016)
 H24B(0.016) H17A(0.016) H17B(0.016) H20A(0.018) H20B(0.018) H12A(0.017)
 H12B(0.017) H11A(0.016) H11B(0.016) H27A(0.018) H27B(0.018) H14A(0.019)
 H14B(0.019) H21A(0.016) H21B(0.016) H23A(0.015) H23B(0.015) H25A(0.017)
 H25B(0.017) H04(0.023) H26A(0.017) H26B(0.017) H13A(0.019) H13B(0.019)
 H19A(0.017) H19B(0.017) H01(0.021) H15A(0.02) H15B(0.02) H22A(0.016)
 H22B(0.016) H16A(0.019) H16B(0.019) H09(0.018) H03(0.021) H07(0.02) H05(0.025)
 H08(0.018) H06(0.021) H02(0.018) H10(0.02)
 Fixed X: H18A(0.4142) H18B(0.3079) H28A(0.824) H28B(0.7899) H24A(0.8727)
 H24B(0.8317) H17A(0.468) H17B(0.4811) H20A(0.3161) H20B(0.3888) H12A(0.5996)
 H12B(0.7464) H11A(0.7984) H11B(0.6777) H27A(0.992) H27B(0.9243) H14A(0.7495)
 H14B(0.8132) H21A(0.4612) H21B(0.6109) H23A(0.6119) H23B(0.6847) H25A(0.9436)
 H25B(0.9871) H04(1.12) H26A(0.9923) H26B(0.838) H13A(0.8102) H13B(0.654)
 H19A(0.2436) H19B(0.3179) H01(0.9952) H15A(0.5925) H15B(0.4961) H22A(0.5863)
 H22B(0.4911) H16A(0.6449) H16B(0.7649) H09(0.9613) H03(1.023) H07(0.5973)
 H05(1.095) H08(0.7931) H06(0.6442) H02(0.9519) H10(0.8715)
 Fixed Y: H18A(0.6159) H18B(0.765) H28A(0.6871) H28B(0.5765) H24A(0.4166)
 H24B(0.3067) H17A(0.7982) H17B(0.6579) H20A(0.8158) H20B(0.886) H12A(0.8791)
 H12B(0.8294) H11A(0.5997) H11B(0.6735) H27A(0.5412) H27B(0.6929) H14A(0.9978)
 H14B(0.8348) H21A(0.6675) H21B(0.5724) H23A(0.4649) H23B(0.4529) H25A(0.2786)
 H25B(0.3846) H04(0.0843) H26A(0.3728) H26B(0.4284) H13A(0.9202) H13B(1)
 H19A(0.8632) H19B(0.7016) H01(0.1679) H15A(1.0764) H15B(1.0151) H22A(0.7533)
 H22B(0.8617) H16A(0.941) H16B(0.8827) H09(0.2312) H03(-0.0683) H07(0.3285)
 H05(0.2377) H08(0.149) H06(0.5126) H02(-0.0157) H10(0.4538)
 Fixed Z: H18A(0.6146) H18B(0.6202) H28A(0.0675) H28B(0.1511) H24A(0.6781)
 H24B(0.6763) H17A(0.6758) H17B(0.7575) H20A(0.25) H20B(0.2816) H12A(0.6303)
 H12B(0.6681) H11A(0.7096) H11B(0.7785) H27A(0.2062) H27B(0.2138) H14A(0.2933)
 H14B(0.3329) H21A(0.1669) H21B(0.2105) H23A(0.6702) H23B(0.775) H25A(0.5136)
 H25B(0.5212) H04(0.063) H26A(0.3374) H26B(0.3364) H13A(0.4818) H13B(0.4694)
 H19A(0.4188) H19B(0.4393) H01(0.3561) H15A(0.168) H15B(0.1797) H22A(0.0499)
 H22B(0.1118) H16A(0.0489) H16B(0.1339) H09(-0.0784) H03(0.1683) H07(0.0351)
 H05(0.1775) H08(-0.0314) H06(0.0349) H02(0.3495) H10(-0.0308)
;
_olex2_submission_special_instructions 'No special instructions were received'

loop_
_space_group_symop_operation_xyz
'x, y, z'
'-x, -y, -z'

loop_
_atom_site_label
_atom_site_type_symbol
_atom_site_fract_x
_atom_site_fract_y
_atom_site_fract_z
_atom_site_U_iso_or_equiv
_atom_site_adp_type
_atom_site_occupancy
_atom_site_site_symmetry_order
_atom_site_calc_flag
_atom_site_refinement_flags_posn
Ta1 Ta 0.86683(2) 0.22363(2) 0.13603(2) 0.00865(3) Uani 1 1 d .
Na1 Na 0.64882(8) 0.69379(8) 0.43381(6) 0.01208(16) Uani 1 1 d .
O3 O 0.42093(13) 0.76682(14) 0.49243(11) 0.0114(3) Uani 1 1 d .
O5 O 0.79667(13) 0.45109(14) 0.53200(10) 0.0112(3) Uani 1 1 d .
O2 O 0.61888(14) 0.93295(15) 0.31047(11) 0.0147(3) Uani 1 1 d .
O6 O 0.88826(14) 0.56645(14) 0.33719(11) 0.0131(3) Uani 1 1 d .
O1 O 0.73153(14) 0.79774(14) 0.52631(11) 0.0129(3) Uani 1 1 d .
O4 O 0.50119(13) 0.68589(14) 0.30630(11) 0.0116(3) Uani 1 1 d .
N1 N 0.62760(16) 0.63206(17) 0.65410(13) 0.0109(3) Uani 1 1 d .
N2 N 0.67911(16) 0.76536(17) 0.16593(13) 0.0120(3) Uani 1 1 d .
C18 C 0.3990(2) 0.7090(2) 0.60388(15) 0.0137(4) Uani 1 1 d .
H18A H 0.4142 0.6159 0.6146 0.016 Uiso 1 1 calc R
H18B H 0.3079 0.7650 0.6202 0.016 Uiso 1 1 calc R
C28 C 0.80117(19) 0.6560(2) 0.14407(15) 0.0139(4) Uani 1 1 d .
H28A H 0.8240 0.6871 0.0675 0.017 Uiso 1 1 calc R
H28B H 0.7899 0.5765 0.1511 0.017 Uiso 1 1 calc R
C24 C 0.8056(2) 0.4047(2) 0.65000(15) 0.0132(4) Uani 1 1 d .
H24A H 0.8727 0.4166 0.6781 0.016 Uiso 1 1 calc R
H24B H 0.8317 0.3067 0.6763 0.016 Uiso 1 1 calc R
C17 C 0.4912(2) 0.7040(2) 0.68062(15) 0.0137(4) Uani 1 1 d .
H17A H 0.4680 0.7982 0.6758 0.016 Uiso 1 1 calc R
H17B H 0.4811 0.6579 0.7575 0.016 Uiso 1 1 calc R
C20 C 0.37846(19) 0.8037(2) 0.30386(16) 0.0146(4) Uani 1 1 d .
H20A H 0.3161 0.8158 0.2500 0.018 Uiso 1 1 calc R
H20B H 0.3888 0.8860 0.2816 0.018 Uiso 1 1 calc R
C12 C 0.6913(2) 0.8070(2) 0.63448(16) 0.0140(4) Uani 1 1 d .
H12A H 0.5996 0.8791 0.6303 0.017 Uiso 1 1 calc R
H12B H 0.7464 0.8294 0.6681 0.017 Uiso 1 1 calc R
C11 C 0.7056(2) 0.6700(2) 0.70321(16) 0.0137(4) Uani 1 1 d .
H11A H 0.7984 0.5997 0.7096 0.016 Uiso 1 1 calc R
H11B H 0.6777 0.6735 0.7785 0.016 Uiso 1 1 calc R
C27 C 0.9108(2) 0.6140(2) 0.22428(16) 0.0147(4) Uani 1 1 d .
H27A H 0.9920 0.5412 0.2062 0.018 Uiso 1 1 calc R
H27B H 0.9243 0.6929 0.2138 0.018 Uiso 1 1 calc R
C14 C 0.7387(2) 0.9202(2) 0.34119(16) 0.0155(4) Uani 1 1 d .
H14A H 0.7495 0.9978 0.2933 0.019 Uiso 1 1 calc R
H14B H 0.8132 0.8348 0.3329 0.019 Uiso 1 1 calc R
C21 C 0.5349(2) 0.6642(2) 0.20053(15) 0.0132(4) Uani 1 1 d .
H21A H 0.4612 0.6675 0.1669 0.016 Uiso 1 1 calc R
H21B H 0.6109 0.5724 0.2105 0.016 Uiso 1 1 calc R
C23 C 0.6764(2) 0.4841(2) 0.69323(15) 0.0127(4) Uani 1 1 d .
H23A H 0.6119 0.4649 0.6702 0.015 Uiso 1 1 calc R
H23B H 0.6847 0.4529 0.7750 0.015 Uiso 1 1 calc R
C25 C 0.91915(19) 0.3762(2) 0.49055(16) 0.0138(4) Uani 1 1 d .
H25A H 0.9436 0.2786 0.5136 0.017 Uiso 1 1 calc R
H25B H 0.9871 0.3846 0.5212 0.017 Uiso 1 1 calc R
C04 C 1.0830(2) 0.0834(2) 0.13275(18) 0.0189(4) Uani 1 1 d .
H04 H 1.1200 0.0843 0.0630 0.023 Uiso 1 1 calc R
C26 C 0.9104(2) 0.4300(2) 0.36720(16) 0.0144(4) Uani 1 1 d .
H26A H 0.9923 0.3728 0.3374 0.017 Uiso 1 1 calc R
H26B H 0.8380 0.4284 0.3364 0.017 Uiso 1 1 calc R
C13 C 0.7333(2) 0.9188(2) 0.45976(17) 0.0157(4) Uani 1 1 d .
H13A H 0.8102 0.9202 0.4818 0.019 Uiso 1 1 calc R
H13B H 0.6540 1.0000 0.4694 0.019 Uiso 1 1 calc R
C19 C 0.32905(19) 0.7834(2) 0.41755(16) 0.0145(4) Uani 1 1 d .
H19A H 0.2436 0.8632 0.4188 0.017 Uiso 1 1 calc R
H19B H 0.3179 0.7016 0.4393 0.017 Uiso 1 1 calc R
C01 C 1.0136(2) 0.1300(2) 0.29689(17) 0.0176(4) Uani 1 1 d .
H01 H 0.9952 0.1679 0.3561 0.021 Uiso 1 1 calc R
C15 C 0.5871(2) 0.9912(2) 0.19397(16) 0.0170(4) Uani 1 1 d .
H15A H 0.5925 1.0764 0.1680 0.020 Uiso 1 1 calc R
H15B H 0.4961 1.0151 0.1797 0.020 Uiso 1 1 calc R
C22 C 0.5674(2) 0.7699(2) 0.12270(15) 0.0133(4) Uani 1 1 d .
H22A H 0.5863 0.7533 0.0499 0.016 Uiso 1 1 calc R
H22B H 0.4911 0.8617 0.1118 0.016 Uiso 1 1 calc R
C16 C 0.6757(2) 0.8971(2) 0.12780(16) 0.0157(4) Uani 1 1 d .
H16A H 0.6449 0.9410 0.0489 0.019 Uiso 1 1 calc R
H16B H 0.7649 0.8827 0.1339 0.019 Uiso 1 1 calc R
C09 C 0.8791(2) 0.2763(2) -0.04960(15) 0.0151(4) Uani 1 1 d .
H09 H 0.9613 0.2312 -0.0784 0.018 Uiso 1 1 calc R
C03 C 1.0299(2) -0.0034(2) 0.19198(17) 0.0178(4) Uani 1 1 d .
H03 H 1.0230 -0.0683 0.1683 0.021 Uiso 1 1 calc R
C07 C 0.6756(2) 0.3310(2) 0.01331(16) 0.0169(4) Uani 1 1 d .
H07 H 0.5973 0.3285 0.0351 0.020 Uiso 1 1 calc R
C05 C 1.0703(2) 0.1688(2) 0.19743(18) 0.0208(5) Uani 1 1 d .
H05 H 1.0950 0.2377 0.1775 0.025 Uiso 1 1 calc R
C08 C 0.7846(2) 0.2303(2) -0.02439(16) 0.0150(4) Uani 1 1 d .
H08 H 0.7931 0.1490 -0.0314 0.018 Uiso 1 1 calc R
C06 C 0.7018(2) 0.4341(2) 0.01336(16) 0.0175(4) Uani 1 1 d .
H06 H 0.6442 0.5126 0.0349 0.021 Uiso 1 1 calc R
C02 C 0.9896(2) 0.0273(2) 0.29304(16) 0.0147(4) Uani 1 1 d .
H02 H 0.9519 -0.0157 0.3495 0.018 Uiso 1 1 calc R
C10 C 0.8285(2) 0.4021(2) -0.02404(16) 0.0165(4) Uani 1 1 d .
H10 H 0.8715 0.4538 -0.0308 0.020 Uiso 1 1 calc R
H H 0.755(2) 0.179(2) 0.204(2) 0.019(6) Uiso 1 1 d .
HA H 0.796(3) 0.344(3) 0.213(2) 0.027(7) Uiso 1 1 d .

loop_
_atom_site_aniso_label
_atom_site_aniso_U_11
_atom_site_aniso_U_22
_atom_site_aniso_U_33
_atom_site_aniso_U_23
_atom_site_aniso_U_13
_atom_site_aniso_U_12
Ta1 0.00869(5) 0.00810(5) 0.00807(4) -0.00247(3) 0.00006(3) -0.00320(4)
Na1 0.0117(4) 0.0103(4) 0.0130(3) -0.0022(3) -0.0014(3) -0.0049(3)
O3 0.0110(7) 0.0146(7) 0.0096(6) -0.0036(5) 0.0001(5) -0.0068(6)
O5 0.0090(7) 0.0100(7) 0.0093(6) -0.0020(5) 0.0004(5) -0.0013(6)
O2 0.0157(7) 0.0161(8) 0.0146(6) -0.0030(6) -0.0003(5) -0.0100(6)
O6 0.0158(7) 0.0103(7) 0.0126(6) -0.0021(5) -0.0008(5) -0.0063(6)
O1 0.0172(7) 0.0082(7) 0.0137(6) -0.0035(5) 0.0016(5) -0.0065(6)
O4 0.0102(7) 0.0125(7) 0.0090(6) -0.0042(5) 0.0005(5) -0.0027(6)
N1 0.0111(8) 0.0106(8) 0.0112(7) -0.0027(6) -0.0009(6) -0.0054(7)
N2 0.0114(8) 0.0110(8) 0.0125(7) -0.0027(6) 0.0002(6) -0.0051(7)
C18 0.0123(9) 0.0180(11) 0.0111(8) -0.0045(8) 0.0026(7) -0.0079(9)
C28 0.0129(10) 0.0145(10) 0.0108(8) -0.0030(8) 0.0005(7) -0.0045(9)
C24 0.0151(10) 0.0091(10) 0.0113(8) 0.0003(7) -0.0048(7) -0.0038(8)
C17 0.0138(10) 0.0153(10) 0.0107(8) -0.0048(8) 0.0010(7) -0.0058(9)
C20 0.0107(9) 0.0150(10) 0.0136(9) -0.0030(8) -0.0018(7) -0.0032(9)
C12 0.0170(10) 0.0134(10) 0.0136(9) -0.0062(8) -0.0007(7) -0.0074(9)
C11 0.0157(10) 0.0133(10) 0.0119(8) -0.0027(7) -0.0026(7) -0.0069(9)
C27 0.0114(10) 0.0161(11) 0.0144(9) -0.0011(8) 0.0005(7) -0.0071(9)
C14 0.0174(10) 0.0138(10) 0.0178(9) -0.0025(8) 0.0000(8) -0.0107(9)
C21 0.0131(10) 0.0170(11) 0.0117(8) -0.0064(8) 0.0012(7) -0.0079(9)
C23 0.0161(10) 0.0109(10) 0.0102(8) -0.0009(7) -0.0008(7) -0.0070(9)
C25 0.0106(9) 0.0089(10) 0.0175(9) -0.0047(8) 0.0019(7) -0.0014(8)
C04 0.0089(10) 0.0190(11) 0.0199(10) -0.0036(9) 0.0024(8) -0.0019(9)
C26 0.0161(10) 0.0110(10) 0.0169(9) -0.0066(8) 0.0036(8) -0.0063(9)
C13 0.0189(10) 0.0109(10) 0.0186(10) -0.0031(8) -0.0001(8) -0.0088(9)
C19 0.0097(9) 0.0191(11) 0.0141(9) -0.0064(8) 0.0004(7) -0.0057(9)
C01 0.0189(11) 0.0124(10) 0.0155(9) -0.0005(8) -0.0091(8) -0.0035(9)
C15 0.0194(11) 0.0115(10) 0.0162(9) -0.0005(8) -0.0028(8) -0.0061(9)
C22 0.0134(10) 0.0171(11) 0.0082(8) -0.0025(7) -0.0006(7) -0.0070(9)
C16 0.0179(10) 0.0145(10) 0.0128(9) 0.0006(8) -0.0006(8) -0.0090(9)
C09 0.0156(10) 0.0174(11) 0.0096(8) -0.0049(8) 0.0033(7) -0.0062(9)
C03 0.0166(10) 0.0107(10) 0.0204(10) -0.0038(8) -0.0032(8) -0.0022(9)
C07 0.0119(10) 0.0219(12) 0.0127(9) -0.0052(8) -0.0018(7) -0.0046(9)
C05 0.0160(11) 0.0204(12) 0.0250(11) 0.0010(9) -0.0072(8) -0.0112(10)
C08 0.0156(10) 0.0179(11) 0.0115(9) -0.0070(8) -0.0002(7) -0.0064(9)
C06 0.0173(10) 0.0131(10) 0.0112(9) -0.0029(8) -0.0041(8) 0.0010(9)
C02 0.0126(10) 0.0104(10) 0.0148(9) 0.0003(8) -0.0033(7) -0.0026(9)
C10 0.0206(11) 0.0134(10) 0.0116(9) 0.0005(8) -0.0010(8) -0.0076(9)

loop_
_atom_type_symbol
_atom_type_description
_atom_type_scat_dispersion_real
_atom_type_scat_dispersion_imag
_atom_type_scat_source
C C 0.0033 0.0016 'International Tables Vol C Tables 4.2.6.8 and 6.1.1.4'
H H 0.0000 0.0000 'International Tables Vol C Tables 4.2.6.8 and 6.1.1.4'
N N 0.0061 0.0033 'International Tables Vol C Tables 4.2.6.8 and 6.1.1.4'
Na Na 0.0362 0.0249 'International Tables Vol C Tables 4.2.6.8 and 6.1.1.4'
O O 0.0106 0.0060 'International Tables Vol C Tables 4.2.6.8 and 6.1.1.4'
Ta Ta -0.7052 6.5227 'International Tables Vol C Tables 4.2.6.8 and 6.1.1.4'

loop_
_geom_angle_atom_site_label_1
_geom_angle_atom_site_label_2
_geom_angle_atom_site_label_3
_geom_angle
C04 Ta1 C01 58.56(8)
C04 Ta1 C03 36.41(7)
C04 Ta1 C07 136.69(8)
C04 Ta1 C05 36.65(9)
C04 Ta1 C08 102.27(8)
C04 Ta1 C06 136.14(8)
C04 Ta1 C02 58.23(7)
C04 Ta1 C10 101.71(8)
C04 Ta1 H 126.7(8)
C04 Ta1 HA 124.7(8)
C01 Ta1 C02 33.35(7)
C01 Ta1 H 95.9(8)
C01 Ta1 HA 73.3(8)
C09 Ta1 C04 82.33(8)
C09 Ta1 C01 137.29(8)
C09 Ta1 C03 101.18(8)
C09 Ta1 C07 58.36(8)
C09 Ta1 C05 103.04(8)
C09 Ta1 C08 36.43(7)
C09 Ta1 C06 58.47(8)
C09 Ta1 C02 135.58(8)
C09 Ta1 C10 36.57(8)
C09 Ta1 H 122.9(8)
C09 Ta1 HA 125.6(8)
C03 Ta1 C01 57.84(8)
C03 Ta1 C07 129.39(8)
C03 Ta1 C06 157.36(8)
C03 Ta1 C02 34.66(8)
C03 Ta1 H 90.4(8)
C03 Ta1 HA 129.2(8)
C07 Ta1 C01 164.08(8)
C07 Ta1 C06 33.57(8)
C07 Ta1 C02 142.49(7)
C07 Ta1 H 71.2(8)
C07 Ta1 HA 94.9(8)
C05 Ta1 C01 34.84(7)
C05 Ta1 C03 60.27(8)
C05 Ta1 C07 158.66(7)
C05 Ta1 C08 134.32(8)
C05 Ta1 C06 129.81(8)
C05 Ta1 C02 57.67(7)
C05 Ta1 C10 101.17(8)
C05 Ta1 H 130.1(8)
C05 Ta1 HA 88.1(8)
C08 Ta1 C01 157.54(8)
C08 Ta1 C03 99.92(8)
C08 Ta1 C07 34.89(8)
C08 Ta1 C06 58.07(8)
C08 Ta1 C02 128.49(8)
C08 Ta1 H 86.7(8)
C08 Ta1 HA 129.0(8)
C06 Ta1 C01 143.54(8)
C06 Ta1 C02 165.26(8)
C06 Ta1 H 93.2(8)
C06 Ta1 HA 73.5(8)
C02 Ta1 H 75.1(8)
C02 Ta1 HA 95.5(8)
C10 Ta1 C01 130.71(7)
C10 Ta1 C03 132.57(8)
C10 Ta1 C07 57.85(7)
C10 Ta1 C08 60.38(8)
C10 Ta1 C06 34.75(8)
C10 Ta1 C02 158.01(7)
C10 Ta1 H 126.9(8)
C10 Ta1 HA 89.1(8)
H Ta1 HA 80.8(12)
O3 Na1 O2 98.91(5)
O3 Na1 O6 162.55(5)
O3 Na1 O4 65.62(6)
O3 Na1 N1 65.63(5)
O5 Na1 O3 111.36(5)
O5 Na1 O2 148.90(6)
O5 Na1 O6 63.81(5)
O5 Na1 O1 98.39(6)
O5 Na1 O4 104.01(6)
O5 Na1 N1 67.29(5)
O2 Na1 O6 89.23(5)
O2 Na1 N1 122.66(6)
O1 Na1 O3 104.41(6)
O1 Na1 O2 66.13(5)
O1 Na1 O6 92.99(6)
O1 Na1 O4 157.52(6)
O1 Na1 N1 65.75(5)
O4 Na1 O2 94.64(5)
O4 Na1 O6 98.52(6)
O4 Na1 N1 121.70(6)
N1 Na1 O6 122.33(5)
C18 O3 Na1 119.59(11)
C19 O3 Na1 117.27(12)
C19 O3 C18 110.65(14)
C24 O5 Na1 119.57(12)
C25 O5 Na1 121.17(11)
C25 O5 C24 110.05(14)
C14 O2 Na1 99.52(11)
C15 O2 Na1 126.37(12)
C15 O2 C14 112.84(15)
C27 O6 Na1 124.24(12)
C27 O6 C26 111.98(16)
C26 O6 Na1 101.18(11)
C12 O1 Na1 118.93(11)
C13 O1 Na1 116.72(12)
C13 O1 C12 110.70(15)
C20 O4 Na1 103.65(11)
C20 O4 C21 113.62(15)
C21 O4 Na1 124.60(11)
C17 N1 Na1 110.65(11)
C17 N1 C11 109.50(17)
C17 N1 C23 110.01(15)
C11 N1 Na1 109.70(11)
C11 N1 C23 111.64(15)
C23 N1 Na1 105.29(12)
C22 N2 C28 111.10(17)
C22 N2 C16 112.58(16)
C16 N2 C28 112.59(16)
O3 C18 H18A 109.9
O3 C18 H18B 109.9
O3 C18 C17 108.74(15)
H18A C18 H18B 108.3
C17 C18 H18A 109.9
C17 C18 H18B 109.9
N2 C28 H28A 109.4
N2 C28 H28B 109.4
N2 C28 C27 110.95(17)
H28A C28 H28B 108.0
C27 C28 H28A 109.4
C27 C28 H28B 109.4
O5 C24 H24A 109.7
O5 C24 H24B 109.7
O5 C24 C23 109.84(15)
H24A C24 H24B 108.2
C23 C24 H24A 109.7
C23 C24 H24B 109.7
N1 C17 C18 112.37(17)
N1 C17 H17A 109.1
N1 C17 H17B 109.1
C18 C17 H17A 109.1
C18 C17 H17B 109.1
H17A C17 H17B 107.9
O4 C20 H20A 110.2
O4 C20 H20B 110.2
O4 C20 C19 107.78(16)
H20A C20 H20B 108.5
C19 C20 H20A 110.2
C19 C20 H20B 110.2
O1 C12 H12A 110.2
O1 C12 H12B 110.2
O1 C12 C11 107.44(17)
H12A C12 H12B 108.5
C11 C12 H12A 110.2
C11 C12 H12B 110.2
N1 C11 C12 111.61(15)
N1 C11 H11A 109.3
N1 C11 H11B 109.3
C12 C11 H11A 109.3
C12 C11 H11B 109.3
H11A C11 H11B 108.0
O6 C27 C28 114.08(16)
O6 C27 H27A 108.7
O6 C27 H27B 108.7
C28 C27 H27A 108.7
C28 C27 H27B 108.7
H27A C27 H27B 107.6
O2 C14 H14A 110.2
O2 C14 H14B 110.2
O2 C14 C13 107.61(16)
H14A C14 H14B 108.5
C13 C14 H14A 110.2
C13 C14 H14B 110.2
O4 C21 H21A 109.2
O4 C21 H21B 109.2
O4 C21 C22 112.15(17)
H21A C21 H21B 107.9
C22 C21 H21A 109.2
C22 C21 H21B 109.2
N1 C23 C24 113.23(15)
N1 C23 H23A 108.9
N1 C23 H23B 108.9
C24 C23 H23A 108.9
C24 C23 H23B 108.9
H23A C23 H23B 107.7
O5 C25 H25A 109.8
O5 C25 H25B 109.8
O5 C25 C26 109.58(16)
H25A C25 H25B 108.2
C26 C25 H25A 109.8
C26 C25 H25B 109.8
Ta1 C04 H04 118.2
C03 C04 Ta1 74.29(12)
C03 C04 H04 125.9
C03 C04 C05 108.28(19)
C05 C04 Ta1 73.61(13)
C05 C04 H04 125.9
O6 C26 C25 108.17(17)
O6 C26 H26A 110.1
O6 C26 H26B 110.1
C25 C26 H26A 110.1
C25 C26 H26B 110.1
H26A C26 H26B 108.4
O1 C13 C14 107.94(17)
O1 C13 H13A 110.1
O1 C13 H13B 110.1
C14 C13 H13A 110.1
C14 C13 H13B 110.1
H13A C13 H13B 108.4
O3 C19 C20 108.48(16)
O3 C19 H19A 110.0
O3 C19 H19B 110.0
C20 C19 H19A 110.0
C20 C19 H19B 110.0
H19A C19 H19B 108.4
Ta1 C01 H01 124.3
C05 C01 Ta1 68.29(11)
C05 C01 H01 125.6
C02 C01 Ta1 73.34(11)
C02 C01 H01 125.6
C02 C01 C05 108.7(2)
O2 C15 H15A 108.9
O2 C15 H15B 108.9
O2 C15 C16 113.41(17)
H15A C15 H15B 107.7
C16 C15 H15A 108.9
C16 C15 H15B 108.9
N2 C22 C21 111.50(15)
N2 C22 H22A 109.3
N2 C22 H22B 109.3
C21 C22 H22A 109.3
C21 C22 H22B 109.3
H22A C22 H22B 108.0
N2 C16 C15 112.15(16)
N2 C16 H16A 109.2
N2 C16 H16B 109.2
C15 C16 H16A 109.2
C15 C16 H16B 109.2
H16A C16 H16B 107.9
Ta1 C09 H09 118.2
C08 C09 Ta1 74.10(11)
C08 C09 H09 125.6
C08 C09 C10 108.71(19)
C10 C09 Ta1 73.95(11)
C10 C09 H09 125.6
Ta1 C03 H03 119.4
C04 C03 Ta1 69.30(12)
C04 C03 H03 126.8
C02 C03 Ta1 76.42(13)
C02 C03 C04 106.38(19)
C02 C03 H03 126.8
Ta1 C07 H07 124.0
C08 C07 Ta1 68.86(11)
C08 C07 H07 125.2
C06 C07 Ta1 73.41(12)
C06 C07 H07 125.2
C06 C07 C08 109.51(19)
Ta1 C05 H05 118.7
C04 C05 Ta1 69.73(11)
C04 C05 H05 126.6
C01 C05 Ta1 76.87(12)
C01 C05 C04 106.74(18)
C01 C05 H05 126.6
Ta1 C08 H08 119.3
C09 C08 Ta1 69.46(11)
C09 C08 H08 126.9
C07 C08 Ta1 76.25(12)
C07 C08 C09 106.21(19)
C07 C08 H08 126.9
Ta1 C06 H06 124.4
C07 C06 Ta1 73.02(12)
C07 C06 H06 125.5
C07 C06 C10 108.9(2)
C10 C06 Ta1 68.64(11)
C10 C06 H06 125.5
Ta1 C02 H02 124.2
C01 C02 Ta1 73.31(11)
C01 C02 C03 109.82(18)
C01 C02 H02 125.1
C03 C02 Ta1 68.91(11)
C03 C02 H02 125.1
Ta1 C10 H10 119.2
C09 C10 Ta1 69.48(11)
C09 C10 H10 126.7
C06 C10 Ta1 76.60(11)
C06 C10 C09 106.61(18)
C06 C10 H10 126.7

loop_
_geom_bond_atom_site_label_1
_geom_bond_atom_site_label_2
_geom_bond_distance
Ta1 C04 2.265(2)
Ta1 C01 2.428(2)
Ta1 C09 2.262(2)
Ta1 C03 2.331(2)
Ta1 C07 2.420(2)
Ta1 C05 2.317(2)
Ta1 C08 2.324(2)
Ta1 C06 2.425(2)
Ta1 C02 2.429(2)
Ta1 C10 2.321(2)
Ta1 H 1.71(2)
Ta1 HA 1.80(3)
Na1 O3 2.5000(19)
Na1 O5 2.4781(18)
Na1 O2 2.6366(18)
Na1 O6 2.8343(19)
Na1 O1 2.4928(17)
Na1 O4 2.5633(17)
Na1 N1 2.693(2)
O3 C18 1.430(2)
O3 C19 1.424(2)
O5 C24 1.429(2)
O5 C25 1.425(3)
O2 C14 1.433(2)
O2 C15 1.432(2)
O6 C27 1.422(2)
O6 C26 1.429(2)
O1 C12 1.432(2)
O1 C13 1.427(2)
O4 C20 1.429(3)
O4 C21 1.433(2)
N1 C17 1.467(3)
N1 C11 1.468(2)
N1 C23 1.472(3)
N2 C28 1.463(3)
N2 C22 1.456(2)
N2 C16 1.462(3)
C18 H18A 0.9900
C18 H18B 0.9900
C18 C17 1.511(3)
C28 H28A 0.9900
C28 H28B 0.9900
C28 C27 1.518(3)
C24 H24A 0.9900
C24 H24B 0.9900
C24 C23 1.502(3)
C17 H17A 0.9900
C17 H17B 0.9900
C20 H20A 0.9900
C20 H20B 0.9900
C20 C19 1.499(3)
C12 H12A 0.9900
C12 H12B 0.9900
C12 C11 1.515(3)
C11 H11A 0.9900
C11 H11B 0.9900
C27 H27A 0.9900
C27 H27B 0.9900
C14 H14A 0.9900
C14 H14B 0.9900
C14 C13 1.504(3)
C21 H21A 0.9900
C21 H21B 0.9900
C21 C22 1.521(3)
C23 H23A 0.9900
C23 H23B 0.9900
C25 H25A 0.9900
C25 H25B 0.9900
C25 C26 1.496(3)
C04 H04 0.9500
C04 C03 1.437(3)
C04 C05 1.442(3)
C26 H26A 0.9900
C26 H26B 0.9900
C13 H13A 0.9900
C13 H13B 0.9900
C19 H19A 0.9900
C19 H19B 0.9900
C01 H01 0.9500
C01 C05 1.424(3)
C01 C02 1.394(3)
C15 H15A 0.9900
C15 H15B 0.9900
C15 C16 1.519(3)
C22 H22A 0.9900
C22 H22B 0.9900
C16 H16A 0.9900
C16 H16B 0.9900
C09 H09 0.9500
C09 C08 1.435(3)
C09 C10 1.439(3)
C03 H03 0.9500
C03 C02 1.421(3)
C07 H07 0.9500
C07 C08 1.425(3)
C07 C06 1.399(3)
C05 H05 0.9500
C08 H08 0.9500
C06 H06 0.9500
C06 C10 1.421(3)
C02 H02 0.9500
C10 H10 0.9500

loop_
_geom_torsion_atom_site_label_1
_geom_torsion_atom_site_label_2
_geom_torsion_atom_site_label_3
_geom_torsion_atom_site_label_4
_geom_torsion
Ta1 C04 C03 C02 -68.13(15)
Ta1 C04 C05 C01 68.66(15)
Ta1 C01 C05 C04 -63.79(14)
Ta1 C01 C02 C03 59.51(15)
Ta1 C09 C08 C07 68.08(13)
Ta1 C09 C10 C06 -68.30(13)
Ta1 C03 C02 C01 -62.21(16)
Ta1 C07 C08 C09 -63.43(13)
Ta1 C07 C06 C10 59.52(14)
Ta1 C06 C10 C09 63.44(13)
Na1 O3 C18 C17 43.6(2)
Na1 O3 C19 C20 -21.3(2)
Na1 O5 C24 C23 32.70(18)
Na1 O5 C25 C26 -30.7(2)
Na1 O2 C14 C13 -68.21(16)
Na1 O2 C15 C16 -51.9(2)
Na1 O6 C27 C28 -44.1(2)
Na1 O6 C26 C25 -60.43(16)
Na1 O1 C12 C11 46.55(19)
Na1 O1 C13 C14 -24.0(2)
Na1 O4 C20 C19 -65.84(16)
Na1 O4 C21 C22 -57.7(2)
Na1 N1 C17 C18 39.58(18)
Na1 N1 C11 C12 42.1(2)
Na1 N1 C23 C24 49.33(16)
O3 C18 C17 N1 -54.7(2)
O5 C24 C23 N1 -56.9(2)
O5 C25 C26 O6 65.3(2)
O2 C14 C13 O1 65.9(2)
O2 C15 C16 N2 55.1(2)
O1 C12 C11 N1 -58.5(2)
O4 C20 C19 O3 60.0(2)
O4 C21 C22 N2 61.4(2)
N2 C28 C27 O6 59.5(2)
C18 O3 C19 C20 -163.33(17)
C28 N2 C22 C21 80.8(2)
C28 N2 C16 C15 -152.83(16)
C24 O5 C25 C26 -177.33(16)
C17 N1 C11 C12 -79.5(2)
C17 N1 C23 C24 168.58(15)
C20 O4 C21 C22 70.3(2)
C12 O1 C13 C14 -164.31(16)
C11 N1 C17 C18 160.62(15)
C11 N1 C23 C24 -69.6(2)
C27 O6 C26 C25 165.28(16)
C14 O2 C15 C16 70.3(2)
C21 O4 C20 C19 156.09(15)
C23 N1 C17 C18 -76.34(19)
C23 N1 C11 C12 158.42(17)
C25 O5 C24 C23 179.89(15)
C04 C03 C02 Ta1 63.26(14)
C04 C03 C02 C01 1.0(2)
C26 O6 C27 C28 77.7(2)
C13 O1 C12 C11 -174.16(16)
C19 O3 C18 C17 -175.41(17)
C15 O2 C14 C13 155.49(17)
C22 N2 C28 C27 -157.51(15)
C22 N2 C16 C15 80.6(2)
C16 N2 C28 C27 75.16(19)
C16 N2 C22 C21 -151.86(18)
C03 C04 C05 Ta1 -66.77(14)
C03 C04 C05 C01 1.9(2)
C07 C06 C10 Ta1 -62.25(14)
C07 C06 C10 C09 1.2(2)
C05 C04 C03 Ta1 66.32(15)
C05 C04 C03 C02 -1.8(2)
C05 C01 C02 Ta1 -59.39(15)
C05 C01 C02 C03 0.1(2)
C08 C09 C10 Ta1 66.52(13)
C08 C09 C10 C06 -1.8(2)
C08 C07 C06 Ta1 -59.69(14)
C08 C07 C06 C10 -0.2(2)
C06 C07 C08 Ta1 62.50(14)
C06 C07 C08 C09 -0.9(2)
C02 C01 C05 Ta1 62.55(15)
C02 C01 C05 C04 -1.2(2)
C10 C09 C08 Ta1 -66.42(13)
C10 C09 C08 C07 1.7(2)
